data_4334834
loop_
_publ_author_name
'Rui Li'
'Yanxia Zhao'
'Shaoguang Li'
'Peiju Yang'
'Xiaojuan Huang'
'Xiao-Juan Yang'
'Biao Wu'

_publ_contact_author_address
; Lanzhou Institute of Chemical Physics, 
Chinese Academy of Sciences, Lanzhou 730000, P. R. China
;
_publ_contact_author_email yangxj@lzb.ac.cn
_publ_contact_author_fax +86-931-4968286
_publ_contact_author_name 'Xiao-Juan, Yang'
_publ_contact_author_phone +86-931-4968286
_publ_section_title
;
 Tris Chelating Phosphate Complexes of Bis(thio)urea Ligands
;
_journal_name_full 'Inorganic Chemistry'
_journal_page_first 5851
_journal_page_last 5860
_journal_paper_doi 10.1021/ic3028012
_journal_volume 52
_journal_year 2013
_chemical_formula_sum 'C100 H132 K2 N18 O34 P2'
_chemical_formula_weight 2270.38
_chemical_name_systematic
; 
 ? 
;
_space_group_IT_number 2
_symmetry_cell_setting triclinic
_symmetry_space_group_name_Hall '-P 1'
_symmetry_space_group_name_H-M 'P -1'
_atom_sites_solution_hydrogens geom
_atom_sites_solution_primary direct
_atom_sites_solution_secondary difmap
_audit_creation_method SHELXL-97
_cell_angle_alpha 109.489(2)
_cell_angle_beta 106.656(3)
_cell_angle_gamma 90.163(3)
_cell_formula_units_Z 2
_cell_length_a 15.349(3)
_cell_length_b 17.380(4)
_cell_length_c 25.465(5)
_cell_measurement_temperature 153(2)
_cell_volume 6099(2)
_computing_cell_refinement 'Bruker SAINT'
_computing_data_collection 'Bruker APEX2'
_computing_data_reduction 'Bruker SAINT'
_computing_structure_refinement 'SHELXL-97 (Sheldrick, 2008)'
_computing_structure_solution 'SHELXS-97 (Sheldrick, 2008)'
_diffrn_ambient_temperature 153(2)
_diffrn_measured_fraction_theta_full 0.978
_diffrn_measured_fraction_theta_max 0.978
_diffrn_radiation_monochromator graphite
_diffrn_radiation_source 'fine-focus sealed tube'
_diffrn_radiation_type MoK\a
_diffrn_radiation_wavelength 0.71073
_diffrn_reflns_av_R_equivalents 0.0358
_diffrn_reflns_av_sigmaI/netI 0.0599
_diffrn_reflns_limit_h_max 18
_diffrn_reflns_limit_h_min -14
_diffrn_reflns_limit_k_max 20
_diffrn_reflns_limit_k_min -20
_diffrn_reflns_limit_l_max 30
_diffrn_reflns_limit_l_min -30
_diffrn_reflns_number 40494
_diffrn_reflns_theta_full 25.00
_diffrn_reflns_theta_max 25.00
_diffrn_reflns_theta_min 1.25
_exptl_absorpt_coefficient_mu 0.184
_exptl_absorpt_correction_T_max 0.9641
_exptl_absorpt_correction_T_min 0.9469
_exptl_absorpt_correction_type multi-scan
_exptl_absorpt_process_details SADABS
_exptl_crystal_colour yellow
_exptl_crystal_density_diffrn 1.236
_exptl_crystal_description block
_exptl_crystal_F_000 2396
_exptl_crystal_size_max 0.30
_exptl_crystal_size_mid 0.20
_exptl_crystal_size_min 0.20
_platon_squeeze_details
;
;
_refine_diff_density_max 1.895
_refine_diff_density_min -1.064
_refine_diff_density_rms 0.092
_refine_ls_extinction_method none
_refine_ls_goodness_of_fit_ref 1.077
_refine_ls_hydrogen_treatment constr
_refine_ls_matrix_type full
_refine_ls_number_parameters 1361
_refine_ls_number_reflns 21027
_refine_ls_number_restraints 58
_refine_ls_restrained_S_all 1.100
_refine_ls_R_factor_all 0.1392
_refine_ls_R_factor_gt 0.1099
_refine_ls_shift/su_max 0.000
_refine_ls_shift/su_mean 0.000
_refine_ls_structure_factor_coef Fsqd
_refine_ls_weighting_details 'calc w=1/[\s^2^(Fo^2^)+(0.0000P)^2^+30.0836P] where P=(Fo^2^+2Fc^2^)/3'
_refine_ls_weighting_scheme calc
_refine_ls_wR_factor_gt 0.2166
_refine_ls_wR_factor_ref 0.2296
_reflns_number_gt 14921
_reflns_number_total 21027
_reflns_threshold_expression >2sigma(I)
_cod_data_source_file ic3028012_si_002_4.cif
_cod_data_source_block 1
_cod_database_code 4334834

loop_
_symmetry_equiv_pos_as_xyz
'x, y, z'
'-x, -y, -z'

loop_
_atom_site_label
_atom_site_type_symbol
_atom_site_fract_x
_atom_site_fract_y
_atom_site_fract_z
_atom_site_U_iso_or_equiv
_atom_site_adp_type
_atom_site_occupancy
_atom_site_symmetry_multiplicity
_atom_site_calc_flag
_atom_site_refinement_flags
K1 K 1.04362(14) 0.84747(17) 0.43602(13) 0.1251(10) Uani 1 1 d .
K2 K 0.45563(15) 0.73818(8) 1.01671(6) 0.0740(6) Uani 1 1 d .
P1 P 0.60149(9) 0.65137(7) 0.27040(5) 0.0246(3) Uani 1 1 d .
P2 P 0.28751(13) 0.29066(11) 0.26630(8) 0.0563(5) Uani 1 1 d .
O1 O 0.3066(4) 0.9935(3) 0.1319(2) 0.0720(14) Uani 1 1 d .
O2 O 0.4118(4) 1.0724(3) 0.1284(2) 0.0755(15) Uani 1 1 d .
O3 O 0.7759(3) 0.8523(2) 0.19586(17) 0.0480(10) Uani 1 1 d .
O4 O 0.9769(3) 0.6905(3) 0.38534(18) 0.0694(15) Uani 1 1 d .
O5 O 0.9203(4) 0.5138(4) 0.5820(2) 0.0904(18) Uani 1 1 d .
O6 O 0.7925(4) 0.5628(4) 0.5902(2) 0.0916(19) Uani 1 1 d .
O7 O 1.0069(4) 0.2997(4) 0.3432(2) 0.0853(17) Uani 1 1 d .
O8 O 1.0082(4) 0.3507(4) 0.2766(2) 0.0835(17) Uani 1 1 d .
O9 O 0.6300(3) 0.4662(2) 0.41146(15) 0.0415(9) Uani 1 1 d .
O10 O 0.4928(3) 0.8402(2) 0.45827(17) 0.0514(11) Uani 1 1 d .
O11 O 0.5886(9) 1.1270(4) 0.3145(4) 0.192(5) Uani 1 1 d .
O12 O 0.5256(5) 1.1790(3) 0.3803(2) 0.0889(19) Uani 1 1 d .
O13 O -0.0433(4) 0.5624(4) 0.8536(3) 0.113(2) Uani 1 1 d .
O14 O 0.0011(4) 0.6908(4) 0.8826(3) 0.0838(17) Uani 1 1 d .
O15 O 0.4488(2) 0.6525(2) 0.90720(14) 0.0353(8) Uani 1 1 d .
O16 O 0.7740(3) 0.4119(2) 0.8447(2) 0.0556(11) Uani 1 1 d .
O17 O 0.8391(6) 0.0026(4) 0.7848(4) 0.123(3) Uani 1 1 d .
O18 O 0.6978(6) -0.0486(3) 0.7375(3) 0.108(2) Uani 1 1 d .
O19 O 0.6735(2) 0.62058(19) 0.23854(13) 0.0295(7) Uani 1 1 d .
O20 O 0.6513(2) 0.69550(19) 0.33604(13) 0.0300(7) Uani 1 1 d .
O21 O 0.5411(2) 0.57490(18) 0.26390(13) 0.0267(7) Uani 1 1 d .
O22 O 0.5424(2) 0.70764(19) 0.24366(14) 0.0309(8) Uani 1 1 d .
O23 O 0.9779(6) 0.8302(6) 0.5158(4) 0.142(3) Uani 1 1 d U
O24 O 1.1617(7) 0.8131(4) 0.5235(4) 0.159(4) Uani 1 1 d .
O25 O 1.2234(6) 0.8356(5) 0.4310(3) 0.130(2) Uani 1 1 d .
O26 O 1.1130(7) 0.9139(5) 0.3625(3) 0.130(2) Uani 1 1 d .
O27 O 0.9240(7) 0.8941(7) 0.3481(4) 0.158(3) Uani 1 1 d U
O28 O 0.8893(4) 0.9276(4) 0.4537(3) 0.0936(18) Uani 1 1 d .
O29 O 0.4423(3) 0.8852(2) 0.99112(18) 0.0556(12) Uani 1 1 d .
O30 O 0.2889(4) 0.7990(4) 0.9915(2) 0.0923(19) Uani 1 1 d .
O31 O 0.3115(7) 0.6882(4) 1.0501(3) 0.130(3) Uani 1 1 d .
O32 O 0.4701(6) 0.6034(3) 1.0513(2) 0.118(2) Uani 1 1 d U
O33 O 0.6318(6) 0.6934(3) 1.0640(2) 0.113(3) Uani 1 1 d .
O34 O 0.6076(4) 0.8127(3) 1.01140(18) 0.0652(13) Uani 1 1 d .
N1 N 0.3853(4) 1.0111(3) 0.1361(2) 0.0537(14) Uani 1 1 d .
N2 N 0.6413(3) 0.8024(2) 0.20125(17) 0.0338(10) Uani 1 1 d .
H2 H 0.6184 0.7665 0.2126 0.041 Uiso 1 1 calc R
N3 N 0.7678(3) 0.7348(3) 0.21670(19) 0.0398(11) Uani 1 1 d .
H3 H 0.7313 0.7006 0.2217 0.048 Uiso 1 1 calc R
N4 N 0.8573(3) 0.6749(3) 0.30334(18) 0.0390(11) Uani 1 1 d .
H4 H 0.7974 0.6643 0.2885 0.047 Uiso 1 1 calc R
N5 N 0.8287(3) 0.6676(3) 0.38393(18) 0.0397(11) Uani 1 1 d .
H5 H 0.7728 0.6768 0.3676 0.048 Uiso 1 1 calc R
N6 N 0.8539(5) 0.5511(4) 0.5675(3) 0.0679(17) Uani 1 1 d .
N7 N 0.9755(4) 0.3429(4) 0.3137(3) 0.0690(17) Uani 1 1 d .
N8 N 0.6571(3) 0.4898(2) 0.33365(17) 0.0327(10) Uani 1 1 d .
H8 H 0.6330 0.5095 0.3057 0.039 Uiso 1 1 calc R
N9 N 0.5412(3) 0.5470(2) 0.36738(17) 0.0324(10) Uani 1 1 d .
H9 H 0.5224 0.5581 0.3349 0.039 Uiso 1 1 calc R
N10 N 0.5434(3) 0.7159(2) 0.41717(18) 0.0353(10) Uani 1 1 d .
H10 H 0.5786 0.6933 0.3957 0.042 Uiso 1 1 calc R
N11 N 0.5778(3) 0.8264(2) 0.39523(18) 0.0377(10) Uani 1 1 d .
H11 H 0.6130 0.7934 0.3784 0.045 Uiso 1 1 calc R
N12 N 0.5556(6) 1.1222(4) 0.3515(3) 0.094(3) Uani 1 1 d .
N13 N 0.0143(4) 0.6187(5) 0.8651(3) 0.0682(17) Uani 1 1 d .
N14 N 0.3558(3) 0.5388(2) 0.83912(17) 0.0294(9) Uani 1 1 d .
H14 H 0.3559 0.4890 0.8148 0.035 Uiso 1 1 calc R
N15 N 0.5016(3) 0.5589(2) 0.83881(16) 0.0259(8) Uani 1 1 d .
H15 H 0.4853 0.5132 0.8082 0.031 Uiso 1 1 calc R
N16 N 0.6368(3) 0.4598(2) 0.81289(18) 0.0317(9) Uani 1 1 d .
H16 H 0.5801 0.4440 0.7899 0.038 Uiso 1 1 calc R
N17 N 0.6476(3) 0.3220(2) 0.78262(18) 0.0340(10) Uani 1 1 d .
H17 H 0.5897 0.3194 0.7629 0.041 Uiso 1 1 calc R
N18 N 0.7600(7) 0.0096(4) 0.7625(3) 0.087(2) Uani 1 1 d .
C1 C 0.4545(4) 0.9570(3) 0.1513(2) 0.0407(13) Uani 1 1 d .
C2 C 0.4259(4) 0.8857(3) 0.1562(2) 0.0412(13) Uani 1 1 d .
H2A H 0.3627 0.8715 0.1492 0.049 Uiso 1 1 calc R
C3 C 0.4897(4) 0.8346(3) 0.1713(2) 0.0366(12) Uani 1 1 d .
H3A H 0.4696 0.7845 0.1739 0.044 Uiso 1 1 calc R
C4 C 0.5818(4) 0.8549(3) 0.1828(2) 0.0311(11) Uani 1 1 d .
C5 C 0.6107(4) 0.9281(3) 0.1769(2) 0.0424(13) Uani 1 1 d .
H5A H 0.6736 0.9428 0.1836 0.051 Uiso 1 1 calc R
C6 C 0.5453(4) 0.9784(3) 0.1611(2) 0.0446(14) Uani 1 1 d .
H6 H 0.5637 1.0279 0.1571 0.054 Uiso 1 1 calc R
C7 C 0.7327(4) 0.8002(3) 0.2038(2) 0.0364(12) Uani 1 1 d .
C8 C 0.8594(4) 0.7181(3) 0.2226(2) 0.0398(13) Uani 1 1 d .
C9 C 0.9050(4) 0.7267(4) 0.1846(3) 0.0513(16) Uani 1 1 d .
H9A H 0.8746 0.7467 0.1544 0.062 Uiso 1 1 calc R
C10 C 0.9932(4) 0.7067(5) 0.1896(3) 0.0602(18) Uani 1 1 d .
H10A H 1.0231 0.7140 0.1634 0.072 Uiso 1 1 calc R
C11 C 1.0382(4) 0.6763(4) 0.2324(3) 0.0558(17) Uani 1 1 d .
H11A H 1.0988 0.6622 0.2356 0.067 Uiso 1 1 calc R
C12 C 0.9944(4) 0.6663(4) 0.2708(2) 0.0476(15) Uani 1 1 d .
H12 H 1.0252 0.6452 0.3002 0.057 Uiso 1 1 calc R
C13 C 0.9061(4) 0.6869(3) 0.2666(2) 0.0402(13) Uani 1 1 d .
C14 C 0.8948(4) 0.6784(4) 0.3593(2) 0.0462(14) Uani 1 1 d .
C15 C 0.8426(4) 0.6434(3) 0.4322(2) 0.0369(12) Uani 1 1 d .
C16 C 0.9212(4) 0.6113(4) 0.4559(3) 0.0524(16) Uani 1 1 d .
H16A H 0.9717 0.6089 0.4411 0.063 Uiso 1 1 calc R
C17 C 0.9252(4) 0.5829(4) 0.5011(3) 0.0534(16) Uani 1 1 d .
H17A H 0.9789 0.5617 0.5179 0.064 Uiso 1 1 calc R
C18 C 0.8516(4) 0.5854(4) 0.5218(2) 0.0459(14) Uani 1 1 d .
C19 C 0.7734(4) 0.6172(3) 0.4995(2) 0.0421(13) Uani 1 1 d .
H19 H 0.7230 0.6184 0.5143 0.051 Uiso 1 1 calc R
C20 C 0.7698(4) 0.6475(3) 0.4550(2) 0.0368(12) Uani 1 1 d .
H20 H 0.7170 0.6712 0.4400 0.044 Uiso 1 1 calc R
C21 C 0.8953(4) 0.3836(4) 0.3216(3) 0.0467(14) Uani 1 1 d .
C22 C 0.8613(4) 0.4345(4) 0.2905(2) 0.0435(14) Uani 1 1 d .
H22 H 0.8917 0.4450 0.2656 0.052 Uiso 1 1 calc R
C23 C 0.7834(4) 0.4695(3) 0.2963(2) 0.0361(12) Uani 1 1 d .
H23 H 0.7602 0.5050 0.2755 0.043 Uiso 1 1 calc R
C24 C 0.7372(4) 0.4538(3) 0.3323(2) 0.0326(11) Uani 1 1 d .
C25 C 0.7739(4) 0.4033(3) 0.3641(3) 0.0457(14) Uani 1 1 d .
H25 H 0.7441 0.3928 0.3893 0.055 Uiso 1 1 calc R
C26 C 0.8529(4) 0.3687(4) 0.3588(3) 0.0528(16) Uani 1 1 d .
H26 H 0.8781 0.3349 0.3807 0.063 Uiso 1 1 calc R
C27 C 0.6108(4) 0.4982(3) 0.3743(2) 0.0309(11) Uani 1 1 d .
C28 C 0.4994(4) 0.5794(3) 0.4117(2) 0.0325(11) Uani 1 1 d .
C29 C 0.4589(4) 0.5277(3) 0.4315(2) 0.0391(13) Uani 1 1 d .
H29 H 0.4565 0.4700 0.4134 0.047 Uiso 1 1 calc R
C30 C 0.4220(4) 0.5584(4) 0.4767(2) 0.0458(15) Uani 1 1 d .
H30 H 0.3923 0.5222 0.4887 0.055 Uiso 1 1 calc R
C31 C 0.4287(5) 0.6419(4) 0.5044(3) 0.0521(16) Uani 1 1 d .
H31 H 0.4057 0.6633 0.5367 0.062 Uiso 1 1 calc R
C32 C 0.4685(4) 0.6953(4) 0.4858(2) 0.0468(15) Uani 1 1 d .
H32 H 0.4726 0.7529 0.5053 0.056 Uiso 1 1 calc R
C33 C 0.5027(4) 0.6646(3) 0.4386(2) 0.0355(12) Uani 1 1 d .
C34 C 0.5333(4) 0.7980(3) 0.4266(2) 0.0372(12) Uani 1 1 d .
C35 C 0.5719(4) 0.9017(3) 0.3880(2) 0.0358(12) Uani 1 1 d .
C36 C 0.6000(5) 0.9094(3) 0.3417(2) 0.0498(16) Uani 1 1 d .
H36 H 0.6221 0.8640 0.3180 0.060 Uiso 1 1 calc R
C37 C 0.5961(6) 0.9813(4) 0.3305(3) 0.062(2) Uani 1 1 d .
H37 H 0.6163 0.9863 0.2997 0.075 Uiso 1 1 calc R
C38 C 0.5625(5) 1.0464(3) 0.3644(3) 0.0578(18) Uani 1 1 d .
C39 C 0.5348(5) 1.0417(3) 0.4105(3) 0.0553(17) Uani 1 1 d .
H39 H 0.5122 1.0873 0.4335 0.066 Uiso 1 1 calc R
C40 C 0.5406(5) 0.9697(3) 0.4225(3) 0.0502(16) Uani 1 1 d .
H40 H 0.5230 0.9663 0.4546 0.060 Uiso 1 1 calc R
C41 C 0.1038(4) 0.5985(4) 0.8591(2) 0.0454(14) Uani 1 1 d .
C42 C 0.1665(4) 0.6606(4) 0.8665(2) 0.0421(13) Uani 1 1 d .
H42 H 0.1514 0.7155 0.8750 0.051 Uiso 1 1 calc R
C43 C 0.2517(4) 0.6422(3) 0.8614(2) 0.0362(12) Uani 1 1 d .
H43 H 0.2957 0.6847 0.8665 0.043 Uiso 1 1 calc R
C44 C 0.2738(3) 0.5614(3) 0.84883(19) 0.0283(10) Uani 1 1 d .
C45 C 0.2080(4) 0.5000(3) 0.8417(2) 0.0369(12) Uani 1 1 d .
H45 H 0.2223 0.4449 0.8336 0.044 Uiso 1 1 calc R
C46 C 0.1231(4) 0.5182(4) 0.8462(2) 0.0448(14) Uani 1 1 d .
H46 H 0.0781 0.4761 0.8404 0.054 Uiso 1 1 calc R
C47 C 0.4372(3) 0.5889(3) 0.8649(2) 0.0266(10) Uani 1 1 d .
C48 C 0.5934(3) 0.5952(3) 0.85676(19) 0.0266(10) Uani 1 1 d .
C49 C 0.6160(4) 0.6793(3) 0.8851(2) 0.0330(11) Uani 1 1 d .
H49 H 0.5698 0.7136 0.8930 0.040 Uiso 1 1 calc R
C50 C 0.7058(4) 0.7135(3) 0.9020(2) 0.0392(12) Uani 1 1 d .
H50 H 0.7211 0.7710 0.9219 0.047 Uiso 1 1 calc R
C51 C 0.7730(4) 0.6645(3) 0.8899(3) 0.0450(14) Uani 1 1 d .
H51 H 0.8345 0.6880 0.9018 0.054 Uiso 1 1 calc R
C52 C 0.7508(4) 0.5812(3) 0.8607(3) 0.0414(13) Uani 1 1 d .
H52 H 0.7974 0.5479 0.8520 0.050 Uiso 1 1 calc R
C53 C 0.6611(3) 0.5448(3) 0.8436(2) 0.0301(11) Uani 1 1 d .
C54 C 0.6931(4) 0.3999(3) 0.8156(2) 0.0352(12) Uani 1 1 d .
C55 C 0.6843(4) 0.2477(3) 0.7776(2) 0.0362(12) Uani 1 1 d .
C56 C 0.7705(4) 0.2387(4) 0.8114(3) 0.0472(14) Uani 1 1 d .
H56 H 0.8112 0.2855 0.8384 0.057 Uiso 1 1 calc R
C57 C 0.7955(5) 0.1594(4) 0.8048(3) 0.0571(18) Uani 1 1 d .
H57 H 0.8539 0.1522 0.8273 0.069 Uiso 1 1 calc R
C58 C 0.7364(6) 0.0923(4) 0.7661(3) 0.0569(18) Uani 1 1 d .
C59 C 0.6526(5) 0.1005(4) 0.7316(3) 0.0554(17) Uani 1 1 d .
H59 H 0.6129 0.0532 0.7043 0.066 Uiso 1 1 calc R
C60 C 0.6262(4) 0.1776(3) 0.7366(3) 0.0468(14) Uani 1 1 d .
H60 H 0.5687 0.1835 0.7123 0.056 Uiso 1 1 calc R
C61 C 0.8453(9) 0.8900(7) 0.4795(5) 0.122(3) Uani 1 1 d .
H61A H 0.8133 0.8367 0.4503 0.146 Uiso 1 1 calc R
H61B H 0.7984 0.9243 0.4919 0.146 Uiso 1 1 calc R
C62 C 0.9092(9) 0.8752(7) 0.5323(5) 0.122(3) Uani 1 1 d U
H62A H 0.9367 0.9284 0.5635 0.146 Uiso 1 1 calc R
H62B H 0.8745 0.8447 0.5477 0.146 Uiso 1 1 calc R
C63 C 1.0350(12) 0.8122(9) 0.5685(7) 0.184(7) Uani 1 1 d .
H63A H 1.0019 0.7714 0.5773 0.221 Uiso 1 1 calc R
H63B H 1.0560 0.8626 0.6036 0.221 Uiso 1 1 calc R
C64 C 1.1146(13) 0.7772(10) 0.5460(7) 0.184(7) Uani 1 1 d .
H64A H 1.1596 0.7675 0.5792 0.221 Uiso 1 1 calc R
H64B H 1.0898 0.7223 0.5161 0.221 Uiso 1 1 calc R
C65 C 1.2398(7) 0.7781(7) 0.5097(6) 0.129(4) Uani 1 1 d D
H65A H 1.2233 0.7216 0.4808 0.155 Uiso 1 1 calc R
H65B H 1.2877 0.7776 0.5451 0.155 Uiso 1 1 calc R
C66 C 1.2691(9) 0.8345(7) 0.4849(5) 0.131(3) Uani 1 1 d D
H66A H 1.2718 0.8907 0.5129 0.157 Uiso 1 1 calc R
H66B H 1.3327 0.8251 0.4851 0.157 Uiso 1 1 calc R
C67 C 1.2568(9) 0.8874(7) 0.4117(5) 0.131(3) Uani 1 1 d .
H67A H 1.3161 0.8716 0.4057 0.157 Uiso 1 1 calc R
H67B H 1.2673 0.9436 0.4408 0.157 Uiso 1 1 calc R
C68 C 1.1905(10) 0.8855(9) 0.3552(6) 0.153(5) Uani 1 1 d U
H68A H 1.2185 0.9192 0.3384 0.184 Uiso 1 1 calc R
H68B H 1.1771 0.8284 0.3271 0.184 Uiso 1 1 calc R
C69 C 1.0408(8) 0.9067(6) 0.3135(5) 0.115(3) Uani 1 1 d D
H69A H 1.0276 0.8480 0.2884 0.138 Uiso 1 1 calc R
H69B H 1.0612 0.9366 0.2914 0.138 Uiso 1 1 calc R
C70 C 0.9563(8) 0.9358(6) 0.3221(5) 0.115(3) Uani 1 1 d D
H70A H 0.9671 0.9949 0.3464 0.138 Uiso 1 1 calc R
H70B H 0.9111 0.9293 0.2839 0.138 Uiso 1 1 calc R
C71 C 0.8450(10) 0.9103(8) 0.3555(5) 0.140(3) Uani 1 1 d D
H71A H 0.8088 0.8585 0.3482 0.168 Uiso 1 1 calc R
H71B H 0.8115 0.9347 0.3266 0.168 Uiso 1 1 calc R
C72 C 0.8533(9) 0.9651(8) 0.4126(4) 0.140(3) Uani 1 1 d D
H72A H 0.8939 1.0151 0.4214 0.168 Uiso 1 1 calc R
H72B H 0.7924 0.9817 0.4148 0.168 Uiso 1 1 calc R
C73 C 0.6021(6) 0.8921(4) 1.0081(3) 0.0618(19) Uani 1 1 d .
H73A H 0.6524 0.9064 0.9947 0.074 Uiso 1 1 calc R
H73B H 0.6078 0.9330 1.0471 0.074 Uiso 1 1 calc R
C74 C 0.5128(6) 0.8928(4) 0.9663(3) 0.062(2) Uani 1 1 d .
H74A H 0.5113 0.9447 0.9582 0.075 Uiso 1 1 calc R
H74B H 0.5033 0.8466 0.9290 0.075 Uiso 1 1 calc R
C75 C 0.3535(6) 0.8802(4) 0.9512(3) 0.074(2) Uani 1 1 d .
H75A H 0.3440 0.8313 0.9154 0.089 Uiso 1 1 calc R
H75B H 0.3479 0.9296 0.9399 0.089 Uiso 1 1 calc R
C76 C 0.2849(7) 0.8741(6) 0.9797(4) 0.092(3) Uani 1 1 d .
H76A H 0.2968 0.9213 1.0168 0.110 Uiso 1 1 calc R
H76B H 0.2232 0.8753 0.9540 0.110 Uiso 1 1 calc R
C77 C 0.2229(8) 0.7873(9) 1.0185(4) 0.135(5) Uani 1 1 d .
H77A H 0.1610 0.7937 0.9956 0.161 Uiso 1 1 calc R
H77B H 0.2375 0.8282 1.0586 0.161 Uiso 1 1 calc R
C78 C 0.2262(10) 0.7002(9) 1.0206(5) 0.154(7) Uani 1 1 d .
H78A H 0.1820 0.6905 1.0400 0.185 Uiso 1 1 calc R
H78B H 0.2077 0.6600 0.9802 0.185 Uiso 1 1 calc R
C79 C 0.3201(10) 0.6028(5) 1.0504(4) 0.146(6) Uani 1 1 d .
H79A H 0.2996 0.5638 1.0096 0.175 Uiso 1 1 calc R
H79B H 0.2794 0.5904 1.0711 0.175 Uiso 1 1 calc R
C80 C 0.4227(11) 0.5897(6) 1.0813(4) 0.129(3) Uani 1 1 d .
H80A H 0.4449 0.6283 1.1222 0.155 Uiso 1 1 calc R
H80B H 0.4259 0.5329 1.0815 0.155 Uiso 1 1 calc R
C81 C 0.5640(10) 0.5882(6) 1.0805(4) 0.129(3) Uani 1 1 d U
H81A H 0.5825 0.6219 1.1226 0.155 Uiso 1 1 calc R
H81B H 0.5644 0.5297 1.0769 0.155 Uiso 1 1 calc R
C82 C 0.6275(10) 0.6082(6) 1.0544(4) 0.132(4) Uani 1 1 d .
H82A H 0.6888 0.5938 1.0719 0.159 Uiso 1 1 calc R
H82B H 0.6076 0.5765 1.0119 0.159 Uiso 1 1 calc R
C83 C 0.6972(10) 0.7172(6) 1.0418(4) 0.132(4) Uani 1 1 d .
H83A H 0.6844 0.6829 1.0001 0.159 Uiso 1 1 calc R
H83B H 0.7589 0.7086 1.0635 0.159 Uiso 1 1 calc R
C84 C 0.6950(7) 0.8036(5) 1.0476(3) 0.089(3) Uani 1 1 d .
H84A H 0.7040 0.8380 1.0889 0.107 Uiso 1 1 calc R
H84B H 0.7446 0.8212 1.0350 0.107 Uiso 1 1 calc R
C85 C 0.3957(5) 0.3219(4) 0.2622(3) 0.070(2) Uani 1 1 d DU
H85A H 0.3838 0.3522 0.2346 0.085 Uiso 1 1 calc R
H85B H 0.4299 0.3617 0.3012 0.085 Uiso 1 1 calc R
C86 C 0.4577(5) 0.2595(5) 0.2445(3) 0.071(2) Uani 1 1 d D
H86A H 0.4617 0.2225 0.2673 0.086 Uiso 1 1 calc R
H86B H 0.4293 0.2259 0.2028 0.086 Uiso 1 1 calc R
C87 C 0.5514(5) 0.2911(4) 0.2522(4) 0.070(2) Uani 1 1 d .
H87A H 0.5842 0.3127 0.2947 0.084 Uiso 1 1 calc R
H87B H 0.5471 0.3381 0.2383 0.084 Uiso 1 1 calc R
C88 C 0.6085(6) 0.2345(6) 0.2233(4) 0.096(3) Uani 1 1 d .
H88A H 0.6312 0.1980 0.2451 0.144 Uiso 1 1 calc R
H88B H 0.6605 0.2662 0.2222 0.144 Uiso 1 1 calc R
H88C H 0.5720 0.2018 0.1832 0.144 Uiso 1 1 calc R
C89 C 0.2396(5) 0.2001(4) 0.2022(3) 0.0630(19) Uani 1 1 d .
H89A H 0.2607 0.2055 0.1702 0.076 Uiso 1 1 calc R
H89B H 0.2657 0.1522 0.2109 0.076 Uiso 1 1 calc R
C90 C 0.1373(6) 0.1813(5) 0.1797(5) 0.095(3) Uani 1 1 d .
H90A H 0.1090 0.2321 0.1787 0.114 Uiso 1 1 calc R
H90B H 0.1161 0.1614 0.2066 0.114 Uiso 1 1 calc R
C91 C 0.1059(7) 0.1146(6) 0.1169(7) 0.157(6) Uani 1 1 d .
H91A H 0.1289 0.1329 0.0899 0.189 Uiso 1 1 calc R
H91B H 0.1305 0.0624 0.1178 0.189 Uiso 1 1 calc R
C92 C 0.0047(12) 0.1027(9) 0.0966(9) 0.221(9) Uani 1 1 d .
H92A H -0.0167 0.0593 0.1080 0.331 Uiso 1 1 calc R
H92B H -0.0172 0.0868 0.0539 0.331 Uiso 1 1 calc R
H92C H -0.0190 0.1540 0.1144 0.331 Uiso 1 1 calc R
C93 C 0.3008(9) 0.2699(7) 0.3313(4) 0.122(4) Uani 1 1 d .
H93A H 0.3591 0.2453 0.3393 0.146 Uiso 1 1 calc R
H93B H 0.3097 0.3238 0.3631 0.146 Uiso 1 1 calc R
C94 C 0.2364(11) 0.2211(9) 0.3380(6) 0.165(5) Uani 1 1 d U
H94A H 0.2231 0.1678 0.3052 0.198 Uiso 1 1 calc R
H94B H 0.1791 0.2477 0.3348 0.198 Uiso 1 1 calc R
C95 C 0.2648(11) 0.2037(8) 0.3976(6) 0.149(5) Uani 1 1 d U
H95A H 0.3084 0.2510 0.4268 0.179 Uiso 1 1 calc R
H95B H 0.2092 0.2058 0.4102 0.179 Uiso 1 1 calc R
C96 C 0.3022(10) 0.1351(7) 0.4034(6) 0.146(5) Uani 1 1 d .
H96A H 0.2623 0.0863 0.3742 0.220 Uiso 1 1 calc R
H96B H 0.3088 0.1346 0.4427 0.220 Uiso 1 1 calc R
H96C H 0.3625 0.1347 0.3974 0.220 Uiso 1 1 calc R
C97 C 0.2165(6) 0.3723(4) 0.2631(3) 0.070(2) Uani 1 1 d .
H97A H 0.1920 0.3689 0.2219 0.084 Uiso 1 1 calc R
H97B H 0.1639 0.3639 0.2765 0.084 Uiso 1 1 calc R
C98 C 0.2649(5) 0.4572(4) 0.2994(3) 0.0618(19) Uani 1 1 d .
H98A H 0.3148 0.4675 0.2844 0.074 Uiso 1 1 calc R
H98B H 0.2928 0.4599 0.3403 0.074 Uiso 1 1 calc R
C99 C 0.2015(6) 0.5242(5) 0.2990(3) 0.085(3) Uani 1 1 d .
H99A H 0.1724 0.5207 0.2580 0.102 Uiso 1 1 calc R
H99B H 0.1524 0.5148 0.3149 0.102 Uiso 1 1 calc R
C100 C 0.2502(7) 0.6090(5) 0.3340(4) 0.100(3) Uani 1 1 d .
H10B H 0.2680 0.6168 0.3758 0.151 Uiso 1 1 calc R
H10C H 0.2094 0.6498 0.3263 0.151 Uiso 1 1 calc R
H10D H 0.3050 0.6156 0.3228 0.151 Uiso 1 1 calc R

loop_
_atom_site_aniso_label
_atom_site_aniso_U_11
_atom_site_aniso_U_22
_atom_site_aniso_U_33
_atom_site_aniso_U_23
_atom_site_aniso_U_13
_atom_site_aniso_U_12
K1 0.0549(11) 0.156(2) 0.210(3) 0.133(2) 0.0269(14) -0.0068(13)
K2 0.1609(18) 0.0312(7) 0.0452(8) 0.0151(6) 0.0521(10) 0.0015(8)
P1 0.0305(7) 0.0242(6) 0.0240(6) 0.0122(5) 0.0114(5) 0.0064(5)
P2 0.0670(12) 0.0546(10) 0.0734(11) 0.0415(9) 0.0377(10) 0.0258(9)
O1 0.066(3) 0.084(4) 0.090(4) 0.050(3) 0.035(3) 0.035(3)
O2 0.103(4) 0.066(3) 0.092(4) 0.058(3) 0.045(3) 0.037(3)
O3 0.046(2) 0.055(2) 0.055(2) 0.037(2) 0.0131(19) -0.0029(19)
O4 0.036(3) 0.133(4) 0.046(2) 0.052(3) -0.001(2) -0.014(3)
O5 0.099(4) 0.121(5) 0.096(4) 0.088(4) 0.037(3) 0.045(4)
O6 0.078(4) 0.162(6) 0.090(4) 0.094(4) 0.049(3) 0.039(4)
O7 0.086(4) 0.115(4) 0.094(4) 0.069(4) 0.047(3) 0.070(3)
O8 0.073(4) 0.129(5) 0.086(4) 0.060(4) 0.054(3) 0.057(3)
O9 0.059(3) 0.047(2) 0.040(2) 0.0330(18) 0.0259(19) 0.0250(19)
O10 0.082(3) 0.040(2) 0.056(2) 0.0206(19) 0.052(2) 0.027(2)
O11 0.449(17) 0.089(5) 0.156(7) 0.089(5) 0.211(10) 0.121(7)
O12 0.163(6) 0.040(3) 0.087(4) 0.026(3) 0.068(4) 0.035(3)
O13 0.043(3) 0.113(5) 0.170(7) 0.010(4) 0.058(4) 0.003(3)
O14 0.059(3) 0.094(4) 0.108(4) 0.029(3) 0.047(3) 0.043(3)
O15 0.037(2) 0.0350(19) 0.0304(18) 0.0027(16) 0.0148(16) 0.0046(16)
O16 0.035(2) 0.041(2) 0.086(3) 0.024(2) 0.009(2) 0.0148(18)
O17 0.124(6) 0.086(4) 0.203(8) 0.084(5) 0.077(6) 0.077(4)
O18 0.182(7) 0.041(3) 0.090(4) 0.021(3) 0.029(4) 0.037(4)
O19 0.0350(19) 0.0292(17) 0.0283(17) 0.0122(14) 0.0131(15) 0.0065(15)
O20 0.0326(19) 0.0329(18) 0.0256(17) 0.0099(14) 0.0109(14) 0.0058(15)
O21 0.0309(18) 0.0286(17) 0.0268(16) 0.0155(14) 0.0111(14) 0.0045(14)
O22 0.036(2) 0.0297(17) 0.0348(18) 0.0191(15) 0.0125(15) 0.0091(15)
O23 0.143(6) 0.176(6) 0.143(6) 0.108(5) 0.037(5) -0.013(5)
O24 0.183(9) 0.077(5) 0.150(7) 0.040(5) -0.048(6) 0.019(5)
O25 0.156(5) 0.109(4) 0.112(4) -0.007(3) 0.075(4) -0.031(4)
O26 0.156(5) 0.109(4) 0.112(4) -0.007(3) 0.075(4) -0.031(4)
O27 0.172(7) 0.231(8) 0.135(6) 0.114(5) 0.086(5) 0.044(6)
O28 0.100(5) 0.098(4) 0.121(5) 0.072(4) 0.050(4) 0.033(4)
O29 0.090(4) 0.035(2) 0.045(2) 0.0141(18) 0.024(2) -0.001(2)
O30 0.110(5) 0.095(4) 0.056(3) 0.003(3) 0.031(3) -0.042(4)
O31 0.207(9) 0.115(5) 0.044(3) 0.001(3) 0.036(4) -0.097(6)
O32 0.252(7) 0.053(3) 0.049(3) 0.028(2) 0.036(4) -0.016(4)
O33 0.242(9) 0.047(3) 0.040(3) 0.022(2) 0.018(4) 0.040(4)
O34 0.111(4) 0.042(2) 0.040(2) 0.0133(19) 0.022(3) 0.016(2)
N1 0.077(4) 0.054(3) 0.046(3) 0.028(3) 0.030(3) 0.028(3)
N2 0.043(3) 0.033(2) 0.033(2) 0.0212(19) 0.013(2) 0.0006(19)
N3 0.034(3) 0.054(3) 0.045(3) 0.034(2) 0.013(2) 0.003(2)
N4 0.031(2) 0.056(3) 0.038(2) 0.028(2) 0.0074(19) 0.000(2)
N5 0.035(3) 0.058(3) 0.033(2) 0.026(2) 0.008(2) 0.004(2)
N6 0.082(5) 0.082(4) 0.062(4) 0.052(3) 0.023(3) 0.025(4)
N7 0.064(4) 0.098(5) 0.066(4) 0.044(4) 0.033(3) 0.047(4)
N8 0.045(3) 0.036(2) 0.028(2) 0.0195(18) 0.0168(19) 0.014(2)
N9 0.047(3) 0.034(2) 0.027(2) 0.0191(18) 0.0173(19) 0.014(2)
N10 0.049(3) 0.032(2) 0.039(2) 0.0176(19) 0.029(2) 0.016(2)
N11 0.055(3) 0.028(2) 0.039(2) 0.0107(19) 0.029(2) 0.015(2)
N12 0.200(9) 0.043(3) 0.062(4) 0.028(3) 0.066(5) 0.039(4)
N13 0.037(3) 0.099(5) 0.068(4) 0.019(4) 0.025(3) 0.020(3)
N14 0.031(2) 0.026(2) 0.032(2) 0.0070(17) 0.0156(18) 0.0048(17)
N15 0.027(2) 0.026(2) 0.027(2) 0.0095(16) 0.0114(17) 0.0051(16)
N16 0.024(2) 0.028(2) 0.045(2) 0.0152(19) 0.0105(19) 0.0087(17)
N17 0.034(2) 0.028(2) 0.044(2) 0.0158(19) 0.013(2) 0.0133(18)
N18 0.138(7) 0.060(4) 0.090(5) 0.042(4) 0.055(5) 0.054(5)
C1 0.059(4) 0.042(3) 0.034(3) 0.021(2) 0.023(3) 0.015(3)
C2 0.047(3) 0.046(3) 0.036(3) 0.019(3) 0.015(3) 0.012(3)
C3 0.046(3) 0.034(3) 0.033(3) 0.013(2) 0.014(2) 0.000(2)
C4 0.044(3) 0.029(3) 0.022(2) 0.010(2) 0.011(2) 0.003(2)
C5 0.048(3) 0.041(3) 0.043(3) 0.021(3) 0.015(3) -0.001(3)
C6 0.066(4) 0.032(3) 0.051(3) 0.025(3) 0.027(3) 0.008(3)
C7 0.040(3) 0.044(3) 0.031(3) 0.022(2) 0.010(2) -0.001(2)
C8 0.037(3) 0.051(3) 0.040(3) 0.025(3) 0.013(2) 0.003(3)
C9 0.042(4) 0.080(4) 0.045(3) 0.041(3) 0.012(3) 0.003(3)
C10 0.040(4) 0.101(5) 0.060(4) 0.044(4) 0.026(3) 0.008(4)
C11 0.036(3) 0.088(5) 0.054(4) 0.039(4) 0.013(3) 0.007(3)
C12 0.035(3) 0.072(4) 0.044(3) 0.033(3) 0.009(3) 0.004(3)
C13 0.036(3) 0.055(3) 0.033(3) 0.023(3) 0.007(2) -0.003(3)
C14 0.037(3) 0.067(4) 0.039(3) 0.029(3) 0.005(3) -0.005(3)
C15 0.041(3) 0.042(3) 0.029(3) 0.015(2) 0.008(2) 0.001(2)
C16 0.044(4) 0.078(4) 0.049(3) 0.034(3) 0.021(3) 0.023(3)
C17 0.053(4) 0.074(4) 0.050(4) 0.038(3) 0.021(3) 0.029(3)
C18 0.053(4) 0.059(4) 0.035(3) 0.030(3) 0.012(3) 0.014(3)
C19 0.044(3) 0.053(3) 0.031(3) 0.015(3) 0.014(2) 0.007(3)
C20 0.037(3) 0.043(3) 0.034(3) 0.020(2) 0.008(2) 0.009(2)
C21 0.046(4) 0.059(4) 0.048(3) 0.027(3) 0.022(3) 0.027(3)
C22 0.050(4) 0.055(3) 0.038(3) 0.026(3) 0.021(3) 0.013(3)
C23 0.045(3) 0.043(3) 0.029(3) 0.021(2) 0.014(2) 0.010(2)
C24 0.042(3) 0.034(3) 0.026(2) 0.015(2) 0.012(2) 0.009(2)
C25 0.060(4) 0.049(3) 0.051(3) 0.035(3) 0.031(3) 0.026(3)
C26 0.062(4) 0.068(4) 0.057(4) 0.046(3) 0.031(3) 0.035(3)
C27 0.041(3) 0.028(2) 0.031(3) 0.016(2) 0.015(2) 0.009(2)
C28 0.040(3) 0.040(3) 0.028(2) 0.020(2) 0.016(2) 0.014(2)
C29 0.051(3) 0.045(3) 0.038(3) 0.027(3) 0.024(3) 0.016(3)
C30 0.058(4) 0.059(4) 0.049(3) 0.040(3) 0.032(3) 0.025(3)
C31 0.070(4) 0.067(4) 0.051(3) 0.040(3) 0.043(3) 0.035(3)
C32 0.066(4) 0.049(3) 0.042(3) 0.025(3) 0.030(3) 0.026(3)
C33 0.044(3) 0.041(3) 0.034(3) 0.022(2) 0.020(2) 0.016(2)
C34 0.050(3) 0.036(3) 0.032(3) 0.016(2) 0.016(3) 0.010(2)
C35 0.050(3) 0.030(3) 0.030(3) 0.010(2) 0.017(2) 0.010(2)
C36 0.083(5) 0.037(3) 0.039(3) 0.013(3) 0.034(3) 0.017(3)
C37 0.119(6) 0.041(3) 0.043(3) 0.019(3) 0.043(4) 0.019(4)
C38 0.108(6) 0.034(3) 0.039(3) 0.017(3) 0.028(4) 0.018(3)
C39 0.097(5) 0.026(3) 0.048(3) 0.008(3) 0.036(4) 0.015(3)
C40 0.086(5) 0.034(3) 0.044(3) 0.015(3) 0.038(3) 0.014(3)
C41 0.031(3) 0.068(4) 0.039(3) 0.016(3) 0.016(2) 0.016(3)
C42 0.036(3) 0.045(3) 0.040(3) 0.009(3) 0.011(2) 0.017(3)
C43 0.035(3) 0.033(3) 0.042(3) 0.011(2) 0.016(2) 0.008(2)
C44 0.029(3) 0.033(3) 0.023(2) 0.008(2) 0.011(2) 0.004(2)
C45 0.036(3) 0.037(3) 0.043(3) 0.015(2) 0.018(2) 0.006(2)
C46 0.034(3) 0.056(4) 0.046(3) 0.016(3) 0.018(3) -0.002(3)
C47 0.028(3) 0.030(3) 0.028(2) 0.016(2) 0.010(2) 0.008(2)
C48 0.027(3) 0.031(2) 0.025(2) 0.012(2) 0.010(2) 0.004(2)
C49 0.032(3) 0.033(3) 0.036(3) 0.012(2) 0.014(2) 0.007(2)
C50 0.037(3) 0.035(3) 0.044(3) 0.008(2) 0.016(3) -0.001(2)
C51 0.030(3) 0.046(3) 0.058(4) 0.016(3) 0.013(3) -0.003(3)
C52 0.030(3) 0.040(3) 0.059(4) 0.020(3) 0.017(3) 0.010(2)
C53 0.027(3) 0.031(3) 0.038(3) 0.018(2) 0.011(2) 0.005(2)
C54 0.029(3) 0.038(3) 0.044(3) 0.020(2) 0.012(2) 0.013(2)
C55 0.043(3) 0.035(3) 0.044(3) 0.022(2) 0.026(3) 0.017(2)
C56 0.047(4) 0.045(3) 0.064(4) 0.029(3) 0.027(3) 0.019(3)
C57 0.060(4) 0.069(4) 0.073(4) 0.049(4) 0.038(4) 0.041(4)
C58 0.093(6) 0.035(3) 0.064(4) 0.025(3) 0.046(4) 0.030(3)
C59 0.084(5) 0.034(3) 0.053(4) 0.014(3) 0.031(4) 0.018(3)
C60 0.058(4) 0.041(3) 0.046(3) 0.016(3) 0.021(3) 0.019(3)
C61 0.168(7) 0.124(5) 0.108(5) 0.045(4) 0.087(5) 0.019(5)
C62 0.168(7) 0.124(5) 0.108(5) 0.045(4) 0.087(5) 0.019(5)
C63 0.264(18) 0.180(11) 0.160(10) 0.145(9) 0.042(9) -0.030(11)
C64 0.264(18) 0.180(11) 0.160(10) 0.145(9) 0.042(9) -0.030(11)
C65 0.076(7) 0.131(9) 0.200(13) 0.072(9) 0.054(8) 0.053(7)
C66 0.154(8) 0.126(7) 0.111(6) 0.064(5) 0.009(6) -0.004(6)
C67 0.154(8) 0.126(7) 0.111(6) 0.064(5) 0.009(6) -0.004(6)
C68 0.152(9) 0.164(9) 0.157(9) 0.050(7) 0.074(7) -0.016(7)
C69 0.142(8) 0.087(5) 0.122(6) 0.041(5) 0.042(6) -0.008(5)
C70 0.142(8) 0.087(5) 0.122(6) 0.041(5) 0.042(6) -0.008(5)
C71 0.155(8) 0.157(8) 0.087(5) 0.034(5) 0.015(6) 0.069(7)
C72 0.155(8) 0.157(8) 0.087(5) 0.034(5) 0.015(6) 0.069(7)
C73 0.097(6) 0.044(4) 0.055(4) 0.017(3) 0.039(4) 0.007(4)
C74 0.118(7) 0.032(3) 0.053(4) 0.021(3) 0.044(4) 0.018(4)
C75 0.117(7) 0.044(4) 0.052(4) 0.014(3) 0.017(5) -0.006(4)
C76 0.095(7) 0.095(7) 0.061(5) 0.006(5) 0.010(5) -0.008(5)
C77 0.103(8) 0.223(14) 0.050(5) 0.019(7) 0.016(5) -0.058(9)
C78 0.195(14) 0.188(13) 0.057(6) 0.017(7) 0.037(7) -0.130(12)
C79 0.290(17) 0.057(5) 0.090(7) -0.008(5) 0.097(9) -0.088(8)
C80 0.240(8) 0.070(4) 0.067(4) 0.034(3) 0.019(5) -0.011(5)
C81 0.240(8) 0.070(4) 0.067(4) 0.034(3) 0.019(5) -0.011(5)
C82 0.248(11) 0.079(5) 0.047(3) 0.026(3) 0.006(5) 0.061(6)
C83 0.248(11) 0.079(5) 0.047(3) 0.026(3) 0.006(5) 0.061(6)
C84 0.118(8) 0.101(7) 0.038(4) 0.019(4) 0.014(4) 0.023(6)
C85 0.075(5) 0.064(4) 0.072(4) 0.025(4) 0.021(4) 0.014(4)
C86 0.064(5) 0.100(6) 0.061(4) 0.039(4) 0.023(4) 0.026(4)
C87 0.061(5) 0.046(4) 0.093(6) 0.014(4) 0.021(4) 0.005(3)
C88 0.074(6) 0.148(9) 0.072(5) 0.040(6) 0.029(5) 0.031(6)
C89 0.068(5) 0.054(4) 0.093(5) 0.043(4) 0.042(4) 0.022(3)
C90 0.074(6) 0.069(5) 0.173(10) 0.070(6) 0.052(6) 0.023(5)
C91 0.060(6) 0.066(6) 0.277(17) 0.033(8) -0.020(8) -0.004(5)
C92 0.181(18) 0.136(13) 0.34(3) 0.084(15) 0.076(18) -0.006(12)
C93 0.189(12) 0.118(8) 0.091(7) 0.074(6) 0.046(7) -0.008(8)
C94 0.225(10) 0.153(8) 0.172(9) 0.085(7) 0.110(8) 0.032(7)
C95 0.217(10) 0.152(8) 0.137(7) 0.083(7) 0.103(7) 0.029(7)
C96 0.178(14) 0.109(9) 0.157(12) 0.056(9) 0.045(10) 0.009(9)
C97 0.085(6) 0.066(5) 0.072(5) 0.038(4) 0.027(4) 0.028(4)
C98 0.086(5) 0.058(4) 0.054(4) 0.033(3) 0.024(4) 0.030(4)
C99 0.106(7) 0.067(5) 0.064(5) 0.019(4) 0.004(4) 0.040(5)
C100 0.129(8) 0.062(5) 0.080(6) 0.019(4) -0.006(5) 0.045(5)

loop_
_atom_type_symbol
_atom_type_description
_atom_type_scat_dispersion_real
_atom_type_scat_dispersion_imag
_atom_type_scat_source
C C 0.0033 0.0016 'International Tables Vol C Tables 4.2.6.8 and 6.1.1.4'
H H 0.0000 0.0000 'International Tables Vol C Tables 4.2.6.8 and 6.1.1.4'
N N 0.0061 0.0033 'International Tables Vol C Tables 4.2.6.8 and 6.1.1.4'
O O 0.0106 0.0060 'International Tables Vol C Tables 4.2.6.8 and 6.1.1.4'
P P 0.1023 0.0942 'International Tables Vol C Tables 4.2.6.8 and 6.1.1.4'
K K 0.2009 0.2494 'International Tables Vol C Tables 4.2.6.8 and 6.1.1.4'

loop_
_geom_angle_atom_site_label_1
_geom_angle_atom_site_label_2
_geom_angle_atom_site_label_3
_geom_angle
O23 K1 O4 80.3(2)
O23 K1 O24 63.8(3)
O4 K1 O24 89.94(19)
O23 K1 O25 127.9(3)
O4 K1 O25 100.1(2)
O24 K1 O25 64.1(3)
O23 K1 O27 116.6(3)
O4 K1 O27 93.7(3)
O24 K1 O27 176.4(3)
O25 K1 O27 115.3(3)
O23 K1 O28 61.6(2)
O4 K1 O28 103.14(18)
O24 K1 O28 120.1(3)
O25 K1 O28 156.3(2)
O27 K1 O28 58.8(2)
O23 K1 O26 164.4(3)
O4 K1 O26 114.17(19)
O24 K1 O26 119.6(4)
O25 K1 O26 57.8(3)
O27 K1 O26 58.9(3)
O28 K1 O26 107.4(2)
O23 K1 C14 78.3(2)
O4 K1 C14 19.37(15)
O24 K1 C14 105.8(2)
O25 K1 C14 116.7(2)
O27 K1 C14 77.7(2)
O28 K1 C14 85.47(18)
O26 K1 C14 113.2(2)
O15 K2 O34 80.37(12)
O15 K2 O32 94.17(14)
O34 K2 O32 119.5(2)
O15 K2 O30 97.23(14)
O34 K2 O30 120.92(16)
O32 K2 O30 119.6(2)
O15 K2 O31 113.48(15)
O34 K2 O31 166.15(16)
O32 K2 O31 61.5(3)
O30 K2 O31 59.6(2)
O15 K2 O29 90.74(12)
O34 K2 O29 61.14(14)
O32 K2 O29 175.09(15)
O30 K2 O29 59.87(16)
O31 K2 O29 116.7(2)
O15 K2 O33 93.03(14)
O34 K2 O33 60.04(18)
O32 K2 O33 60.1(2)
O30 K2 O33 169.71(16)
O31 K2 O33 116.7(3)
O29 K2 O33 119.36(18)
O22 P1 O20 111.64(19)
O22 P1 O19 110.54(18)
O20 P1 O19 108.80(19)
O22 P1 O21 110.19(19)
O20 P1 O21 107.91(18)
O19 P1 O21 107.64(18)
C93 P2 C85 110.8(5)
C93 P2 C97 111.0(5)
C85 P2 C97 107.5(4)
C93 P2 C89 111.5(4)
C85 P2 C89 106.2(3)
C97 P2 C89 109.7(3)
C14 O4 K1 114.7(5)
C47 O15 K2 153.8(3)
C62 O23 C63 107.0(10)
C62 O23 K1 122.0(6)
C63 O23 K1 123.3(8)
C64 O24 C65 119.3(11)
C64 O24 K1 108.0(9)
C65 O24 K1 114.1(8)
C67 O25 C66 118.4(9)
C67 O25 K1 117.2(9)
C66 O25 K1 102.1(7)
C68 O26 C69 118.4(10)
C68 O26 K1 112.8(9)
C69 O26 K1 107.4(6)
C71 O27 C70 116.5(12)
C71 O27 K1 114.6(7)
C70 O27 K1 120.2(8)
C61 O28 C72 129.5(10)
C61 O28 K1 110.0(6)
C72 O28 K1 112.3(6)
C74 O29 C75 111.6(5)
C74 O29 K2 108.0(3)
C75 O29 K2 108.1(3)
C77 O30 C76 113.1(9)
C77 O30 K2 120.1(7)
C76 O30 K2 118.6(5)
C78 O31 C79 114.2(9)
C78 O31 K2 115.3(5)
C79 O31 K2 109.3(7)
C80 O32 C81 103.9(8)
C80 O32 K2 122.4(7)
C81 O32 K2 116.8(5)
C83 O33 C82 111.3(8)
C83 O33 K2 111.8(5)
C82 O33 K2 110.8(7)
C73 O34 C84 112.9(6)
C73 O34 K2 116.9(4)
C84 O34 K2 117.8(5)
O1 N1 O2 123.7(6)
O1 N1 C1 119.1(5)
O2 N1 C1 117.2(6)
C7 N2 C4 127.4(4)
C7 N2 H2 116.3
C4 N2 H2 116.3
C7 N3 C8 124.1(4)
C7 N3 H3 117.9
C8 N3 H3 117.9
C14 N4 C13 125.7(5)
C14 N4 H4 117.1
C13 N4 H4 117.1
C14 N5 C15 125.6(5)
C14 N5 H5 117.2
C15 N5 H5 117.2
O6 N6 O5 124.0(6)
O6 N6 C18 118.6(6)
O5 N6 C18 117.3(6)
O8 N7 O7 122.4(6)
O8 N7 C21 118.7(5)
O7 N7 C21 118.9(6)
C27 N8 C24 127.1(4)
C27 N8 H8 116.5
C24 N8 H8 116.5
C27 N9 C28 120.9(4)
C27 N9 H9 119.5
C28 N9 H9 119.5
C34 N10 C33 126.5(4)
C34 N10 H10 116.7
C33 N10 H10 116.7
C35 N11 C34 126.0(4)
C35 N11 H11 117.0
C34 N11 H11 117.0
O12 N12 O11 122.5(6)
O12 N12 C38 120.1(6)
O11 N12 C38 117.1(6)
O13 N13 O14 123.1(6)
O13 N13 C41 118.0(7)
O14 N13 C41 118.9(6)
C47 N14 C44 124.4(4)
C47 N14 H14 117.8
C44 N14 H14 117.8
C47 N15 C48 125.4(4)
C47 N15 H15 117.3
C48 N15 H15 117.3
C54 N16 C53 125.9(4)
C54 N16 H16 117.0
C53 N16 H16 117.0
C54 N17 C55 126.6(5)
C54 N17 H17 116.7
C55 N17 H17 116.7
O17 N18 O18 124.4(7)
O17 N18 C58 117.2(9)
O18 N18 C58 118.4(8)
C2 C1 C6 121.1(5)
C2 C1 N1 118.3(6)
C6 C1 N1 120.6(5)
C1 C2 C3 119.4(6)
C1 C2 H2A 120.3
C3 C2 H2A 120.3
C4 C3 C2 121.2(5)
C4 C3 H3A 119.4
C2 C3 H3A 119.4
C3 C4 N2 117.2(4)
C3 C4 C5 119.0(5)
N2 C4 C5 123.8(5)
C6 C5 C4 118.9(5)
C6 C5 H5A 120.6
C4 C5 H5A 120.6
C1 C6 C5 120.4(5)
C1 C6 H6 119.8
C5 C6 H6 119.8
O3 C7 N3 124.7(5)
O3 C7 N2 123.0(5)
N3 C7 N2 112.3(4)
C9 C8 N3 122.5(5)
C9 C8 C13 117.8(5)
N3 C8 C13 119.5(5)
C10 C9 C8 121.6(5)
C10 C9 H9A 119.2
C8 C9 H9A 119.2
C11 C10 C9 120.3(6)
C11 C10 H10A 119.8
C9 C10 H10A 119.8
C10 C11 C12 119.5(6)
C10 C11 H11A 120.2
C12 C11 H11A 120.2
C13 C12 C11 120.7(5)
C13 C12 H12 119.7
C11 C12 H12 119.7
C12 C13 C8 120.0(5)
C12 C13 N4 122.7(5)
C8 C13 N4 117.2(5)
O4 C14 N4 124.7(5)
O4 C14 N5 123.8(5)
N4 C14 N5 111.5(5)
O4 C14 K1 46.0(4)
N4 C14 K1 110.3(3)
N5 C14 K1 115.2(4)
N5 C15 C20 116.3(5)
N5 C15 C16 124.2(5)
C20 C15 C16 119.4(5)
C17 C16 C15 119.6(6)
C17 C16 H16A 120.2
C15 C16 H16A 120.2
C18 C17 C16 119.9(6)
C18 C17 H17A 120.0
C16 C17 H17A 120.0
C17 C18 C19 121.8(5)
C17 C18 N6 119.9(5)
C19 C18 N6 118.3(6)
C18 C19 C20 118.5(5)
C18 C19 H19 120.7
C20 C19 H19 120.7
C19 C20 C15 120.7(5)
C19 C20 H20 119.6
C15 C20 H20 119.6
C26 C21 C22 121.3(5)
C26 C21 N7 119.1(5)
C22 C21 N7 119.6(5)
C23 C22 C21 119.0(5)
C23 C22 H22 120.5
C21 C22 H22 120.5
C22 C23 C24 121.2(5)
C22 C23 H23 119.4
C24 C23 H23 119.4
N8 C24 C23 116.9(4)
N8 C24 C25 124.4(5)
C23 C24 C25 118.7(5)
C26 C25 C24 120.2(5)
C26 C25 H25 119.9
C24 C25 H25 119.9
C25 C26 C21 119.5(5)
C25 C26 H26 120.2
C21 C26 H26 120.2
O9 C27 N9 124.6(4)
O9 C27 N8 123.8(5)
N9 C27 N8 111.6(4)
C29 C28 C33 118.9(5)
C29 C28 N9 120.6(5)
C33 C28 N9 120.4(4)
C30 C29 C28 121.4(5)
C30 C29 H29 119.3
C28 C29 H29 119.3
C31 C30 C29 119.4(5)
C31 C30 H30 120.3
C29 C30 H30 120.3
C30 C31 C32 120.7(5)
C30 C31 H31 119.6
C32 C31 H31 119.6
C31 C32 C33 120.1(5)
C31 C32 H32 119.9
C33 C32 H32 119.9
C32 C33 C28 119.4(5)
C32 C33 N10 122.8(5)
C28 C33 N10 117.8(4)
O10 C34 N10 125.7(5)
O10 C34 N11 124.1(5)
N10 C34 N11 110.2(4)
N11 C35 C40 125.3(5)
N11 C35 C36 116.4(4)
C40 C35 C36 118.3(5)
C37 C36 C35 121.0(5)
C37 C36 H36 119.5
C35 C36 H36 119.5
C36 C37 C38 119.2(6)
C36 C37 H37 120.4
C38 C37 H37 120.4
C37 C38 C39 121.6(5)
C37 C38 N12 119.5(6)
C39 C38 N12 118.9(5)
C40 C39 C38 119.1(5)
C40 C39 H39 120.5
C38 C39 H39 120.5
C39 C40 C35 120.7(5)
C39 C40 H40 119.6
C35 C40 H40 119.6
C42 C41 C46 122.0(5)
C42 C41 N13 118.6(6)
C46 C41 N13 119.4(6)
C41 C42 C43 119.0(5)
C41 C42 H42 120.5
C43 C42 H42 120.5
C42 C43 C44 120.5(5)
C42 C43 H43 119.7
C44 C43 H43 119.7
N14 C44 C43 122.7(4)
N14 C44 C45 118.4(4)
C43 C44 C45 118.7(5)
C46 C45 C44 120.7(5)
C46 C45 H45 119.6
C44 C45 H45 119.6
C45 C46 C41 119.1(5)
C45 C46 H46 120.5
C41 C46 H46 120.5
O15 C47 N15 125.2(4)
O15 C47 N14 122.7(4)
N15 C47 N14 112.1(4)
C49 C48 C53 119.9(4)
C49 C48 N15 121.2(4)
C53 C48 N15 118.8(4)
C50 C49 C48 120.3(5)
C50 C49 H49 119.8
C48 C49 H49 119.8
C51 C50 C49 120.2(5)
C51 C50 H50 119.9
C49 C50 H50 119.9
C50 C51 C52 119.9(5)
C50 C51 H51 120.0
C52 C51 H51 120.0
C51 C52 C53 121.2(5)
C51 C52 H52 119.4
C53 C52 H52 119.4
C52 C53 C48 118.5(5)
C52 C53 N16 122.0(4)
C48 C53 N16 119.5(4)
O16 C54 N16 124.9(5)
O16 C54 N17 123.0(5)
N16 C54 N17 112.0(4)
N17 C55 C56 125.0(5)
N17 C55 C60 115.4(5)
C56 C55 C60 119.6(5)
C55 C56 C57 118.8(6)
C55 C56 H56 120.6
C57 C56 H56 120.6
C58 C57 C56 120.4(6)
C58 C57 H57 119.8
C56 C57 H57 119.8
C57 C58 C59 121.3(5)
C57 C58 N18 120.2(7)
C59 C58 N18 118.4(7)
C58 C59 C60 119.7(6)
C58 C59 H59 120.2
C60 C59 H59 120.2
C59 C60 C55 120.2(6)
C59 C60 H60 119.9
C55 C60 H60 119.9
O28 C61 C62 113.1(10)
O28 C61 H61A 109.0
C62 C61 H61A 109.0
O28 C61 H61B 109.0
C62 C61 H61B 109.0
H61A C61 H61B 107.8
O23 C62 C61 109.3(9)
O23 C62 H62A 109.8
C61 C62 H62A 109.8
O23 C62 H62B 109.8
C61 C62 H62B 109.8
H62A C62 H62B 108.3
O23 C63 C64 99.4(11)
O23 C63 H63A 111.9
C64 C63 H63A 111.9
O23 C63 H63B 111.9
C64 C63 H63B 111.9
H63A C63 H63B 109.6
O24 C64 C63 124.9(14)
O24 C64 H64A 106.1
C63 C64 H64A 106.1
O24 C64 H64B 106.1
C63 C64 H64B 106.1
H64A C64 H64B 106.3
O24 C65 C66 101.4(10)
O24 C65 H65A 111.5
C66 C65 H65A 111.5
O24 C65 H65B 111.5
C66 C65 H65B 111.5
H65A C65 H65B 109.3
O25 C66 C65 122.8(11)
O25 C66 H66A 106.6
C65 C66 H66A 106.6
O25 C66 H66B 106.6
C65 C66 H66B 106.6
H66A C66 H66B 106.6
O25 C67 C68 109.3(11)
O25 C67 H67A 109.8
C68 C67 H67A 109.8
O25 C67 H67B 109.8
C68 C67 H67B 109.8
H67A C67 H67B 108.3
O26 C68 C67 111.6(12)
O26 C68 H68A 109.3
C67 C68 H68A 109.3
O26 C68 H68B 109.3
C67 C68 H68B 109.3
H68A C68 H68B 108.0
O26 C69 C70 117.7(11)
O26 C69 H69A 107.9
C70 C69 H69A 107.9
O26 C69 H69B 107.9
C70 C69 H69B 107.9
H69A C69 H69B 107.2
O27 C70 C69 109.7(10)
O27 C70 H70A 109.7
C69 C70 H70A 109.7
O27 C70 H70B 109.7
C69 C70 H70B 109.7
H70A C70 H70B 108.2
O27 C71 C72 112.2(12)
O27 C71 H71A 109.2
C72 C71 H71A 109.2
O27 C71 H71B 109.2
C72 C71 H71B 109.2
H71A C71 H71B 107.9
O28 C72 C71 110.3(10)
O28 C72 H72A 109.6
C71 C72 H72A 109.6
O28 C72 H72B 109.6
C71 C72 H72B 109.6
H72A C72 H72B 108.1
O34 C73 C74 108.5(6)
O34 C73 H73A 110.0
C74 C73 H73A 110.0
O34 C73 H73B 110.0
C74 C73 H73B 110.0
H73A C73 H73B 108.4
O29 C74 C73 108.8(5)
O29 C74 H74A 109.9
C73 C74 H74A 109.9
O29 C74 H74B 109.9
C73 C74 H74B 109.9
H74A C74 H74B 108.3
O29 C75 C76 108.7(6)
O29 C75 H75A 110.0
C76 C75 H75A 110.0
O29 C75 H75B 110.0
C76 C75 H75B 110.0
H75A C75 H75B 108.3
O30 C76 C75 109.3(8)
O30 C76 H76A 109.8
C75 C76 H76A 109.8
O30 C76 H76B 109.8
C75 C76 H76B 109.8
H76A C76 H76B 108.3
O30 C77 C78 107.1(10)
O30 C77 H77A 110.3
C78 C77 H77A 110.3
O30 C77 H77B 110.3
C78 C77 H77B 110.3
H77A C77 H77B 108.5
O31 C78 C77 111.9(9)
O31 C78 H78A 109.2
C77 C78 H78A 109.2
O31 C78 H78B 109.2
C77 C78 H78B 109.2
H78A C78 H78B 107.9
O31 C79 C80 112.6(8)
O31 C79 H79A 109.1
C80 C79 H79A 109.1
O31 C79 H79B 109.1
C80 C79 H79B 109.1
H79A C79 H79B 107.8
O32 C80 C79 105.6(8)
O32 C80 H80A 110.6
C79 C80 H80A 110.6
O32 C80 H80B 110.6
C79 C80 H80B 110.6
H80A C80 H80B 108.7
C82 C81 O32 110.4(8)
C82 C81 H81A 109.6
O32 C81 H81A 109.6
C82 C81 H81B 109.6
O32 C81 H81B 109.6
H81A C81 H81B 108.1
O33 C82 C81 109.0(9)
O33 C82 H82A 109.9
C81 C82 H82A 109.9
O33 C82 H82B 109.9
C81 C82 H82B 109.9
H82A C82 H82B 108.3
O33 C83 C84 110.4(9)
O33 C83 H83A 109.6
C84 C83 H83A 109.6
O33 C83 H83B 109.6
C84 C83 H83B 109.6
H83A C83 H83B 108.1
O34 C84 C83 108.2(8)
O34 C84 H84A 110.1
C83 C84 H84A 110.1
O34 C84 H84B 110.1
C83 C84 H84B 110.1
H84A C84 H84B 108.4
C86 C85 P2 120.0(6)
C86 C85 H85A 107.3
P2 C85 H85A 107.3
C86 C85 H85B 107.3
P2 C85 H85B 107.3
H85A C85 H85B 106.9
C87 C86 C85 116.4(7)
C87 C86 H86A 108.2
C85 C86 H86A 108.2
C87 C86 H86B 108.2
C85 C86 H86B 108.2
H86A C86 H86B 107.3
C86 C87 C88 118.5(7)
C86 C87 H87A 107.7
C88 C87 H87A 107.7
C86 C87 H87B 107.7
C88 C87 H87B 107.7
H87A C87 H87B 107.1
C87 C88 H88A 109.5
C87 C88 H88B 109.5
H88A C88 H88B 109.5
C87 C88 H88C 109.5
H88A C88 H88C 109.5
H88B C88 H88C 109.5
C90 C89 P2 117.7(6)
C90 C89 H89A 107.9
P2 C89 H89A 107.9
C90 C89 H89B 107.9
P2 C89 H89B 107.9
H89A C89 H89B 107.2
C89 C90 C91 111.2(8)
C89 C90 H90A 109.4
C91 C90 H90A 109.4
C89 C90 H90B 109.4
C91 C90 H90B 109.4
H90A C90 H90B 108.0
C92 C91 C90 108.0(12)
C92 C91 H91A 110.1
C90 C91 H91A 110.1
C92 C91 H91B 110.1
C90 C91 H91B 110.1
H91A C91 H91B 108.4
C91 C92 H92A 109.5
C91 C92 H92B 109.5
H92A C92 H92B 109.5
C91 C92 H92C 109.5
H92A C92 H92C 109.5
H92B C92 H92C 109.5
C94 C93 P2 123.1(10)
C94 C93 H93A 106.6
P2 C93 H93A 106.6
C94 C93 H93B 106.6
P2 C93 H93B 106.6
H93A C93 H93B 106.5
C93 C94 C95 115.4(13)
C93 C94 H94A 108.4
C95 C94 H94A 108.4
C93 C94 H94B 108.4
C95 C94 H94B 108.4
H94A C94 H94B 107.5
C96 C95 C94 123.4(12)
C96 C95 H95A 106.5
C94 C95 H95A 106.5
C96 C95 H95B 106.5
C94 C95 H95B 106.5
H95A C95 H95B 106.5
C95 C96 H96A 109.5
C95 C96 H96B 109.5
H96A C96 H96B 109.5
C95 C96 H96C 109.5
H96A C96 H96C 109.5
H96B C96 H96C 109.5
C98 C97 P2 114.4(5)
C98 C97 H97A 108.7
P2 C97 H97A 108.7
C98 C97 H97B 108.7
P2 C97 H97B 108.7
H97A C97 H97B 107.6
C97 C98 C99 113.0(7)
C97 C98 H98A 109.0
C99 C98 H98A 109.0
C97 C98 H98B 109.0
C99 C98 H98B 109.0
H98A C98 H98B 107.8
C100 C99 C98 112.9(7)
C100 C99 H99A 109.0
C98 C99 H99A 109.0
C100 C99 H99B 109.0
C98 C99 H99B 109.0
H99A C99 H99B 107.8
C99 C100 H10B 109.5
C99 C100 H10C 109.5
H10B C100 H10C 109.5
C99 C100 H10D 109.5
H10B C100 H10D 109.5
H10C C100 H10D 109.5

loop_
_geom_bond_atom_site_label_1
_geom_bond_atom_site_label_2
_geom_bond_distance
K1 O23 2.610(8)
K1 O4 2.653(6)
K1 O24 2.680(7)
K1 O25 2.804(8)
K1 O27 2.811(9)
K1 O28 2.822(7)
K1 O26 2.924(8)
K1 C14 3.353(6)
K2 O15 2.658(3)
K2 O34 2.723(6)
K2 O32 2.754(5)
K2 O30 2.757(8)
K2 O31 2.816(7)
K2 O29 2.835(4)
K2 O33 2.853(8)
P1 O22 1.529(3)
P1 O20 1.541(3)
P1 O19 1.547(3)
P1 O21 1.552(3)
P2 C93 1.765(8)
P2 C85 1.788(8)
P2 C97 1.801(7)
P2 C89 1.809(7)
O1 N1 1.211(7)
O2 N1 1.234(7)
O3 C7 1.223(6)
O4 C14 1.224(7)
O5 N6 1.242(8)
O6 N6 1.224(8)
O7 N7 1.238(7)
O8 N7 1.233(7)
O9 C27 1.219(5)
O10 C34 1.213(6)
O11 N12 1.215(9)
O12 N12 1.200(7)
O13 N13 1.216(8)
O14 N13 1.221(8)
O15 C47 1.227(5)
O16 C54 1.225(6)
O17 N18 1.210(10)
O18 N18 1.247(10)
O23 C62 1.392(13)
O23 C63 1.509(14)
O24 C64 1.310(15)
O24 C65 1.425(13)
O25 C67 1.324(12)
O25 C66 1.357(12)
O26 C68 1.328(15)
O26 C69 1.379(13)
O27 C71 1.297(14)
O27 C70 1.310(11)
O28 C61 1.360(10)
O28 C72 1.399(11)
O29 C74 1.426(8)
O29 C75 1.429(9)
O30 C77 1.427(11)
O30 C76 1.431(10)
O31 C78 1.365(17)
O31 C79 1.493(12)
O32 C80 1.269(14)
O32 C81 1.490(15)
O33 C83 1.404(15)
O33 C82 1.417(10)
O34 C73 1.412(7)
O34 C84 1.436(10)
N1 C1 1.475(7)
N2 C7 1.386(7)
N2 C4 1.390(6)
N2 H2 0.8800
N3 C7 1.357(7)
N3 C8 1.412(7)
N3 H3 0.8800
N4 C14 1.356(7)
N4 C13 1.420(7)
N4 H4 0.8800
N5 C14 1.378(7)
N5 C15 1.389(6)
N5 H5 0.8800
N6 C18 1.466(7)
N7 C21 1.452(8)
N8 C27 1.385(6)
N8 C24 1.385(7)
N8 H8 0.8800
N9 C27 1.375(6)
N9 C28 1.412(6)
N9 H9 0.8800
N10 C34 1.381(6)
N10 C33 1.414(6)
N10 H10 0.8800
N11 C35 1.382(6)
N11 C34 1.387(7)
N11 H11 0.8800
N12 C38 1.456(8)
N13 C41 1.457(8)
N14 C47 1.376(6)
N14 C44 1.384(6)
N14 H14 0.8800
N15 C47 1.356(6)
N15 C48 1.423(6)
N15 H15 0.8800
N16 C54 1.361(6)
N16 C53 1.412(6)
N16 H16 0.8800
N17 C54 1.387(7)
N17 C55 1.391(6)
N17 H17 0.8800
N18 C58 1.462(8)
C1 C2 1.369(7)
C1 C6 1.370(8)
C2 C3 1.384(8)
C2 H2A 0.9500
C3 C4 1.379(7)
C3 H3A 0.9500
C4 C5 1.415(7)
C5 C6 1.393(8)
C5 H5A 0.9500
C6 H6 0.9500
C8 C9 1.389(7)
C8 C13 1.418(7)
C9 C10 1.380(9)
C9 H9A 0.9500
C10 C11 1.378(8)
C10 H10A 0.9500
C11 C12 1.387(8)
C11 H11A 0.9500
C12 C13 1.386(8)
C12 H12 0.9500
C15 C20 1.392(8)
C15 C16 1.393(8)
C16 C17 1.383(8)
C16 H16A 0.9500
C17 C18 1.371(8)
C17 H17A 0.9500
C18 C19 1.375(8)
C19 C20 1.387(7)
C19 H19 0.9500
C20 H20 0.9500
C21 C26 1.380(8)
C21 C22 1.384(8)
C22 C23 1.366(8)
C22 H22 0.9500
C23 C24 1.397(7)
C23 H23 0.9500
C24 C25 1.399(7)
C25 C26 1.376(8)
C25 H25 0.9500
C26 H26 0.9500
C28 C29 1.388(7)
C28 C33 1.404(7)
C29 C30 1.378(7)
C29 H29 0.9500
C30 C31 1.375(8)
C30 H30 0.9500
C31 C32 1.383(8)
C31 H31 0.9500
C32 C33 1.393(7)
C32 H32 0.9500
C35 C40 1.397(7)
C35 C36 1.409(7)
C36 C37 1.371(8)
C36 H36 0.9500
C37 C38 1.376(8)
C37 H37 0.9500
C38 C39 1.384(8)
C39 C40 1.382(8)
C39 H39 0.9500
C40 H40 0.9500
C41 C42 1.371(8)
C41 C46 1.376(8)
C42 C43 1.379(7)
C42 H42 0.9500
C43 C44 1.397(7)
C43 H43 0.9500
C44 C45 1.397(7)
C45 C46 1.370(8)
C45 H45 0.9500
C46 H46 0.9500
C48 C49 1.389(7)
C48 C53 1.403(7)
C49 C50 1.387(7)
C49 H49 0.9500
C50 C51 1.376(8)
C50 H50 0.9500
C51 C52 1.377(8)
C51 H51 0.9500
C52 C53 1.398(7)
C52 H52 0.9500
C55 C56 1.398(8)
C55 C60 1.408(8)
C56 C57 1.400(8)
C56 H56 0.9500
C57 C58 1.367(10)
C57 H57 0.9500
C58 C59 1.374(10)
C59 C60 1.376(8)
C59 H59 0.9500
C60 H60 0.9500
C61 C62 1.521(15)
C61 H61A 0.9900
C61 H61B 0.9900
C62 H62A 0.9900
C62 H62B 0.9900
C63 C64 1.54(2)
C63 H63A 0.9900
C63 H63B 0.9900
C64 H64A 0.9900
C64 H64B 0.9900
C65 C66 1.461(12)
C65 H65A 0.9900
C65 H65B 0.9900
C66 H66A 0.9900
C66 H66B 0.9900
C67 C68 1.495(16)
C67 H67A 0.9900
C67 H67B 0.9900
C68 H68A 0.9900
C68 H68B 0.9900
C69 C70 1.443(12)
C69 H69A 0.9900
C69 H69B 0.9900
C70 H70A 0.9900
C70 H70B 0.9900
C71 C72 1.417(11)
C71 H71A 0.9900
C71 H71B 0.9900
C72 H72A 0.9900
C72 H72B 0.9900
C73 C74 1.478(10)
C73 H73A 0.9900
C73 H73B 0.9900
C74 H74A 0.9900
C74 H74B 0.9900
C75 C76 1.461(12)
C75 H75A 0.9900
C75 H75B 0.9900
C76 H76A 0.9900
C76 H76B 0.9900
C77 C78 1.532(18)
C77 H77A 0.9900
C77 H77B 0.9900
C78 H78A 0.9900
C78 H78B 0.9900
C79 C80 1.600(18)
C79 H79A 0.9900
C79 H79B 0.9900
C80 H80A 0.9900
C80 H80B 0.9900
C81 C82 1.427(17)
C81 H81A 0.9900
C81 H81B 0.9900
C82 H82A 0.9900
C82 H82B 0.9900
C83 C84 1.460(12)
C83 H83A 0.9900
C83 H83B 0.9900
C84 H84A 0.9900
C84 H84B 0.9900
C85 C86 1.486(9)
C85 H85A 0.9900
C85 H85B 0.9900
C86 C87 1.473(10)
C86 H86A 0.9900
C86 H86B 0.9900
C87 C88 1.473(11)
C87 H87A 0.9900
C87 H87B 0.9900
C88 H88A 0.9800
C88 H88B 0.9800
C88 H88C 0.9800
C89 C90 1.502(11)
C89 H89A 0.9900
C89 H89B 0.9900
C90 C91 1.566(15)
C90 H90A 0.9900
C90 H90B 0.9900
C91 C92 1.479(18)
C91 H91A 0.9900
C91 H91B 0.9900
C92 H92A 0.9800
C92 H92B 0.9800
C92 H92C 0.9800
C93 C94 1.383(15)
C93 H93A 0.9900
C93 H93B 0.9900
C94 C95 1.587(16)
C94 H94A 0.9900
C94 H94B 0.9900
C95 C96 1.358(15)
C95 H95A 0.9900
C95 H95B 0.9900
C96 H96A 0.9800
C96 H96B 0.9800
C96 H96C 0.9800
C97 C98 1.508(10)
C97 H97A 0.9900
C97 H97B 0.9900
C98 C99 1.520(9)
C98 H98A 0.9900
C98 H98B 0.9900
C99 C100 1.503(11)
C99 H99A 0.9900
C99 H99B 0.9900
C100 H10B 0.9800
C100 H10C 0.9800
C100 H10D 0.9800

loop_
_geom_hbond_atom_site_label_D
_geom_hbond_atom_site_label_H
_geom_hbond_atom_site_label_A
_geom_hbond_distance_DH
_geom_hbond_distance_HA
_geom_hbond_distance_DA
_geom_hbond_angle_DHA
_geom_hbond_site_symmetry_A
N17 H17 O22 0.88 2.03 2.804(6) 146.8 2_666
N2 H2 O22 0.88 2.02 2.881(5) 164.3 .
N16 H16 O21 0.88 1.92 2.791(5) 170.5 2_666
N15 H15 O21 0.88 1.89 2.762(5) 170.0 2_666
N9 H9 O21 0.88 2.02 2.834(5) 152.9 .
N8 H8 O21 0.88 2.09 2.910(5) 154.6 .
N11 H11 O20 0.88 1.88 2.724(5) 159.0 .
N10 H10 O20 0.88 2.14 2.935(5) 150.8 .
N5 H5 O20 0.88 1.88 2.763(6) 176.9 .
N14 H14 O19 0.88 1.90 2.759(5) 166.4 2_666
N4 H4 O19 0.88 1.94 2.801(6) 164.9 .
N3 H3 O19 0.88 1.87 2.744(5) 169.3 .

loop_
_platon_squeeze_void_nr
_platon_squeeze_void_average_x
_platon_squeeze_void_average_y
_platon_squeeze_void_average_z
_platon_squeeze_void_volume
_platon_squeeze_void_count_electrons
_platon_squeeze_void_content
1 0.000 -0.118 0.000 907 145 ' '
2 0.229 0.614 0.516 17 1 ' '
3 0.771 0.386 0.484 17 1 ' '
